data_7014558
loop_
_publ_author_name
'Kang, Ling-Chen'
'Yao, Min-Xia'
'Chen, Xin'
'Li, Yi-Zhi'
'Song, You'
'Zuo, Jing-Lin'
'You, Xiao-Zeng'

_publ_section_title
;
 Hexanuclear Fe(III)(2)Co(III)(2)M(II)(2) (M = Cu, Ni, Mn) clusters
 based on Kl\"aui's tripodal ligand and tricyanometalates: syntheses,
 structures and magnetic properties.
;
_journal_issue 10
_journal_name_full 'Dalton transactions (Cambridge, England : 2003)'
_journal_page_first 2204
_journal_page_last 2212
_journal_paper_doi 10.1039/c0dt00954g
_journal_volume 40
_journal_year 2011
_chemical_formula_moiety 'C62 H96 B2 Co2 Fe2 Mn2 N20 O18 P6, 2(C2 H3 N)'
_chemical_formula_sum 'C66 H102 B2 Co2 Fe2 Mn2 N22 O18 P6'
_chemical_formula_weight 2038.58
_chemical_name_systematic
;
?
;
_space_group_IT_number 14
_symmetry_cell_setting monoclinic
_symmetry_space_group_name_Hall '-P 2ybc'
_symmetry_space_group_name_H-M 'P 1 21/c 1'
_atom_sites_solution_hydrogens geom
_atom_sites_solution_primary direct
_atom_sites_solution_secondary difmap
_audit_creation_method SHELXL-97
_cell_angle_alpha 90.00
_cell_angle_beta 107.849(13)
_cell_angle_gamma 90.00
_cell_formula_units_Z 2
_cell_length_a 17.463(10)
_cell_length_b 11.906(7)
_cell_length_c 23.852(14)
_cell_measurement_temperature 291(2)
_cell_volume 4720(5)
_computing_cell_refinement 'Bruker SMART'
_computing_data_collection 'Bruker SMART'
_computing_data_reduction 'Bruker SAINT'
_computing_molecular_graphics 'Bruker SHELXTL'
_computing_publication_material 'Bruker SHELXTL'
_computing_structure_refinement 'SHELXL-97 (Sheldrick, 1997)'
_computing_structure_solution 'SHELXS-97 (Sheldrick, 1990)'
_diffrn_ambient_temperature 291(2)
_diffrn_measured_fraction_theta_full 0.975
_diffrn_measured_fraction_theta_max 0.975
_diffrn_measurement_device_type 'CCD area detector'
_diffrn_measurement_method 'phi and omega scans'
_diffrn_radiation_monochromator graphite
_diffrn_radiation_source 'fine-focus sealed tube'
_diffrn_radiation_type MoK\a
_diffrn_radiation_wavelength 0.71073
_diffrn_reflns_av_R_equivalents 0.1621
_diffrn_reflns_av_sigmaI/netI 0.2054
_diffrn_reflns_limit_h_max 20
_diffrn_reflns_limit_h_min -18
_diffrn_reflns_limit_k_max 13
_diffrn_reflns_limit_k_min -14
_diffrn_reflns_limit_l_max 22
_diffrn_reflns_limit_l_min -28
_diffrn_reflns_number 21567
_diffrn_reflns_theta_full 25.00
_diffrn_reflns_theta_max 25.00
_diffrn_reflns_theta_min 1.79
_exptl_absorpt_coefficient_mu 1.074
_exptl_absorpt_correction_T_max 0.8819
_exptl_absorpt_correction_T_min 0.8642
_exptl_absorpt_correction_type multi-scan
_exptl_absorpt_process_details 'SADABS,2000; Bruker'
_exptl_crystal_colour brown
_exptl_crystal_density_diffrn 1.434
_exptl_crystal_density_method 'not measured'
_exptl_crystal_description block
_exptl_crystal_F_000 2104
_exptl_crystal_size_max 0.14
_exptl_crystal_size_mid 0.13
_exptl_crystal_size_min 0.12
_refine_diff_density_max 0.644
_refine_diff_density_min -0.574
_refine_diff_density_rms 0.089
_refine_ls_extinction_method none
_refine_ls_goodness_of_fit_ref 0.821
_refine_ls_hydrogen_treatment constr
_refine_ls_matrix_type full
_refine_ls_number_parameters 549
_refine_ls_number_reflns 8101
_refine_ls_number_restraints 60
_refine_ls_restrained_S_all 0.837
_refine_ls_R_factor_all 0.1800
_refine_ls_R_factor_gt 0.0749
_refine_ls_shift/su_max 0.000
_refine_ls_shift/su_mean 0.000
_refine_ls_structure_factor_coef Fsqd
_refine_ls_weighting_details 'calc w=1/[\s^2^(Fo^2^)+(0.0629P)^2^+0.0000P] where P=(Fo^2^+2Fc^2^)/3'
_refine_ls_weighting_scheme calc
_refine_ls_wR_factor_gt 0.1462
_refine_ls_wR_factor_ref 0.1702
_reflns_number_gt 3317
_reflns_number_total 8101
_reflns_threshold_expression >2sigma(I)
_cod_data_source_file C0DT00954G.TXT
_cod_data_source_block 4
_cod_depositor_comments
;
The following automatic conversions were performed:
'_symmetry_cell_setting' value 'Monoclinic' changed to 'monoclinic'
according to '/home/saulius/struct/CIF-dictionaries/cif_core.dic'
dictionary named 'cif_core.dic' version 2.4.1 from 2010-06-29.

Automatic conversion script
Id: cif_fix_enum 1555 2011-01-17 13:19:09Z saulius 
;
_cod_original_sg_symbol_H-M 'P 21/c'
_cod_database_code 7014558

loop_
_symmetry_equiv_pos_as_xyz
'x, y, z'
'-x, y+1/2, -z+1/2'
'-x, -y, -z'
'x, -y-1/2, z-1/2'

loop_
_atom_site_label
_atom_site_type_symbol
_atom_site_fract_x
_atom_site_fract_y
_atom_site_fract_z
_atom_site_U_iso_or_equiv
_atom_site_adp_type
_atom_site_occupancy
_atom_site_symmetry_multiplicity
_atom_site_calc_flag
_atom_site_refinement_flags
_atom_site_disorder_assembly
_atom_site_disorder_group
B1 B 0.5627(6) 0.5246(8) 1.1610(4) 0.049(3) Uani 1 1 d . . .
H1 H 0.5810 0.4501 1.1771 0.058 Uiso 1 1 d R . .
C1 C 0.4310(4) 0.7991(6) 1.0351(3) 0.0335(18) Uani 1 1 d . . .
C2 C 0.5696(4) 0.8769(6) 1.0941(3) 0.0392(19) Uani 1 1 d . . .
C3 C 0.4537(5) 0.8617(7) 1.1459(3) 0.050(2) Uani 1 1 d . . .
C4 C 0.6283(5) 0.7907(7) 1.2300(3) 0.051(2) Uani 1 1 d . . .
H4 H 0.6284 0.8688 1.2294 0.061 Uiso 1 1 calc R . .
C5 C 0.6717(5) 0.7254(8) 1.2765(4) 0.063(2) Uani 1 1 d . . .
H5 H 0.7060 0.7497 1.3125 0.075 Uiso 1 1 calc R . .
C6 C 0.6537(5) 0.6178(8) 1.2584(4) 0.058(2) Uani 1 1 d . . .
H6 H 0.6738 0.5542 1.2807 0.069 Uiso 1 1 calc R . .
C7 C 0.3593(5) 0.6268(7) 1.1118(3) 0.056(2) Uani 1 1 d . . .
H7 H 0.3216 0.6827 1.0961 0.067 Uiso 1 1 calc R . .
C8 C 0.3414(6) 0.5193(8) 1.1274(4) 0.063(3) Uani 1 1 d . . .
H8 H 0.2909 0.4901 1.1246 0.076 Uiso 1 1 calc R . .
C9 C 0.4132(6) 0.4668(8) 1.1477(4) 0.063(3) Uani 1 1 d . . .
H9 H 0.4206 0.3928 1.1608 0.076 Uiso 1 1 calc R . .
C10 C 0.5776(4) 0.6368(7) 1.0241(3) 0.044(2) Uani 1 1 d . . .
H10 H 0.5689 0.6935 0.9960 0.053 Uiso 1 1 calc R . .
C11 C 0.6116(5) 0.5363(8) 1.0198(4) 0.060(2) Uani 1 1 d . . .
H11 H 0.6299 0.5113 0.9892 0.072 Uiso 1 1 calc R . .
C12 C 0.6132(5) 0.4793(7) 1.0702(4) 0.054(2) Uani 1 1 d . . .
H12 H 0.6327 0.4069 1.0801 0.065 Uiso 1 1 calc R . .
C13 C -0.0284(7) 0.9649(13) 0.7826(7) 0.101(4) Uani 1 1 d . . .
H13 H -0.0297 1.0359 0.7615 0.122 Uiso 1 1 calc R . .
C14 C -0.0194(7) 0.8632(14) 0.7613(6) 0.103(4) Uani 1 1 d . . .
H14 H -0.0146 0.8452 0.7224 0.124 Uiso 1 1 calc R . .
C15 C -0.0258(6) 0.7939(11) 0.8011(7) 0.095(4) Uani 1 1 d . . .
H15 H -0.0200 0.7129 0.7964 0.114 Uiso 1 1 calc R . .
C16 C -0.0320(6) 0.8351(12) 0.8504(6) 0.088(3) Uani 1 1 d . . .
H16 H -0.0396 0.7945 0.8841 0.106 Uiso 1 1 calc R . .
C17 C -0.0341(6) 0.9554(12) 0.8403(7) 0.098(4) Uani 1 1 d . . .
H17 H -0.0445 1.0152 0.8652 0.118 Uiso 1 1 calc R . .
C18 C 0.2069(7) 1.1870(9) 0.8286(6) 0.109(4) Uani 1 1 d DU . .
H18A H 0.2266 1.1943 0.7949 0.130 Uiso 1 1 calc R . .
H18B H 0.2474 1.1444 0.8579 0.130 Uiso 1 1 calc R . .
C19 C 0.2090(8) 1.2952(10) 0.8518(6) 0.136(5) Uani 1 1 d DU . .
H19A H 0.1596 1.3098 0.8603 0.204 Uiso 1 1 calc R . .
H19B H 0.2155 1.3491 0.8236 0.204 Uiso 1 1 calc R . .
H19C H 0.2533 1.3012 0.8874 0.204 Uiso 1 1 calc R . .
C20 C 0.1604(6) 1.0224(9) 0.6963(4) 0.087(3) Uani 1 1 d DU . .
H20A H 0.2114 0.9836 0.7036 0.104 Uiso 1 1 calc R . .
H20B H 0.1714 1.1015 0.7048 0.104 Uiso 1 1 calc R . .
C21 C 0.1124(6) 1.0083(10) 0.6345(4) 0.108(4) Uani 1 1 d DU . .
H21A H 0.1172 0.9324 0.6224 0.162 Uiso 1 1 calc R . .
H21B H 0.1315 1.0589 0.6104 0.162 Uiso 1 1 calc R . .
H21C H 0.0570 1.0245 0.6301 0.162 Uiso 1 1 calc R . .
C22 C 0.2156(7) 0.6332(10) 0.7781(5) 0.117(4) Uani 1 1 d DU . .
H22A H 0.2647 0.6422 0.8106 0.140 Uiso 1 1 calc R . .
H22B H 0.2065 0.5539 0.7694 0.140 Uiso 1 1 calc R . .
C23 C 0.2200(8) 0.6934(11) 0.7276(6) 0.150(5) Uani 1 1 d DU . .
H23A H 0.1782 0.7489 0.7172 0.225 Uiso 1 1 calc R . .
H23B H 0.2133 0.6422 0.6954 0.225 Uiso 1 1 calc R . .
H23C H 0.2714 0.7296 0.7363 0.225 Uiso 1 1 calc R . .
C24 C 0.1539(7) 0.5569(9) 0.9094(5) 0.108(3) Uani 1 1 d DU . .
H24A H 0.2108 0.5719 0.9170 0.129 Uiso 1 1 calc R . .
H24B H 0.1386 0.5002 0.8788 0.129 Uiso 1 1 calc R . .
C25 C 0.1425(8) 0.5118(11) 0.9617(5) 0.145(4) Uani 1 1 d DU . .
H25A H 0.1796 0.5465 0.9956 0.217 Uiso 1 1 calc R . .
H25B H 0.1518 0.4322 0.9631 0.217 Uiso 1 1 calc R . .
H25C H 0.0884 0.5263 0.9617 0.217 Uiso 1 1 calc R . .
C26 C 0.1738(8) 0.8277(11) 1.0175(5) 0.120(3) Uani 1 1 d DU . .
H26A H 0.2239 0.8267 1.0079 0.144 Uiso 1 1 calc R . .
H26B H 0.1557 0.7506 1.0173 0.144 Uiso 1 1 calc R . .
C27 C 0.1892(8) 0.8731(11) 1.0767(5) 0.152(4) Uani 1 1 d DU . .
H27A H 0.2225 0.9387 1.0810 0.227 Uiso 1 1 calc R . .
H27B H 0.2162 0.8176 1.1051 0.227 Uiso 1 1 calc R . .
H27C H 0.1391 0.8929 1.0829 0.227 Uiso 1 1 calc R . .
C28 C 0.1156(7) 1.1399(10) 0.9777(6) 0.123(3) Uani 1 1 d DU . .
H28A H 0.1638 1.1774 0.9752 0.148 Uiso 1 1 calc R . .
H28B H 0.1309 1.0951 1.0134 0.148 Uiso 1 1 calc R . .
C29 C 0.0595(7) 1.2255(9) 0.9841(5) 0.129(4) Uani 1 1 d DU . .
H29A H 0.0449 1.2726 0.9497 0.193 Uiso 1 1 calc R . .
H29B H 0.0845 1.2703 1.0183 0.193 Uiso 1 1 calc R . .
H29C H 0.0122 1.1902 0.9883 0.193 Uiso 1 1 calc R . .
C30 C 0.4552(6) 0.8293(8) 0.7720(4) 0.091(3) Uani 1 1 d . . .
H30A H 0.4208 0.8762 0.7420 0.137 Uiso 1 1 calc R . .
H30B H 0.4582 0.7559 0.7561 0.137 Uiso 1 1 calc R . .
H30C H 0.5081 0.8616 0.7854 0.137 Uiso 1 1 calc R . .
C31 C 0.4230(5) 0.8205(7) 0.8205(4) 0.055(2) Uani 1 1 d . . .
C32 C 0.3778(8) 0.1032(11) 0.0533(6) 0.125(5) Uani 1 1 d . . .
H32A H 0.3590 0.0864 0.0120 0.187 Uiso 1 1 calc R . .
H32B H 0.3744 0.0370 0.0754 0.187 Uiso 1 1 calc R . .
H32C H 0.4328 0.1278 0.0639 0.187 Uiso 1 1 calc R . .
C33 C 0.3301(9) 0.1885(14) 0.0661(6) 0.110(5) Uani 1 1 d . . .
Co1 Co 0.07394(6) 0.89348(10) 0.83950(5) 0.0528(4) Uani 1 1 d . . .
Fe1 Fe 0.50611(6) 0.75817(8) 1.10879(4) 0.0338(3) Uani 1 1 d . . .
Mn1 Mn 0.31210(6) 0.90166(9) 0.90652(5) 0.0370(3) Uani 1 1 d . . .
N1 N 0.3874(4) 0.8267(6) 0.9905(3) 0.0500(18) Uani 1 1 d . . .
N2 N 0.3911(4) 1.0496(6) 0.9124(3) 0.0539(19) Uani 1 1 d . . .
N3 N 0.4239(5) 0.9205(6) 1.1713(3) 0.086(3) Uani 1 1 d . . .
N4 N 0.5857(4) 0.7252(5) 1.1857(3) 0.0407(16) Uani 1 1 d . . .
N5 N 0.6025(4) 0.6171(5) 1.2032(3) 0.0452(17) Uani 1 1 d . . .
N6 N 0.4376(4) 0.6372(5) 1.1226(3) 0.0398(16) Uani 1 1 d . . .
N7 N 0.4714(4) 0.5367(5) 1.1459(3) 0.0444(17) Uani 1 1 d . . .
N8 N 0.5581(3) 0.6436(5) 1.0736(3) 0.0362(15) Uani 1 1 d . . .
N9 N 0.5816(4) 0.5462(5) 1.1025(3) 0.0405(16) Uani 1 1 d . . .
N10 N 0.3973(4) 0.8197(6) 0.8578(3) 0.066(2) Uani 1 1 d . . .
N11 N 0.2884(8) 0.2594(11) 0.0721(6) 0.133(4) Uani 1 1 d . . .
O1 O 0.2408(3) 0.9600(4) 0.8206(2) 0.0523(14) Uani 1 1 d . . .
O2 O 0.1421(4) 1.1198(5) 0.8109(3) 0.088(2) Uani 1 1 d U . .
O3 O 0.1181(4) 0.9785(5) 0.7329(3) 0.0789(19) Uani 1 1 d U . .
O4 O 0.2380(3) 0.7558(4) 0.8878(2) 0.0545(15) Uani 1 1 d . . .
O5 O 0.1422(4) 0.6878(6) 0.7926(3) 0.103(2) Uani 1 1 d U . .
O6 O 0.1105(4) 0.6567(5) 0.8877(3) 0.093(2) Uani 1 1 d U . .
O7 O 0.2264(3) 0.9783(4) 0.9426(2) 0.0522(15) Uani 1 1 d . . .
O8 O 0.1185(4) 0.8853(6) 0.9751(3) 0.106(2) Uani 1 1 d U . .
O9 O 0.0906(4) 1.0700(6) 0.9320(3) 0.108(2) Uani 1 1 d U . .
P1 P 0.15288(13) 0.9885(2) 0.80281(10) 0.0517(6) Uani 1 1 d . . .
P2 P 0.15083(13) 0.74700(19) 0.85494(11) 0.0539(6) Uani 1 1 d . . .
P3 P 0.13740(14) 0.9579(2) 0.92612(10) 0.0565(6) Uani 1 1 d . . .

loop_
_atom_site_aniso_label
_atom_site_aniso_U_11
_atom_site_aniso_U_22
_atom_site_aniso_U_33
_atom_site_aniso_U_23
_atom_site_aniso_U_13
_atom_site_aniso_U_12
B1 0.073(7) 0.034(6) 0.043(6) 0.009(5) 0.024(6) 0.007(5)
C1 0.042(5) 0.016(4) 0.040(5) 0.005(4) 0.010(4) 0.002(3)
C2 0.045(5) 0.039(5) 0.031(4) 0.006(4) 0.009(4) -0.001(4)
C3 0.064(6) 0.041(5) 0.047(5) 0.006(4) 0.020(5) 0.002(4)
C4 0.060(6) 0.047(6) 0.041(5) -0.003(5) 0.009(5) -0.007(5)
C5 0.069(6) 0.065(7) 0.044(5) -0.003(5) 0.004(5) -0.008(5)
C6 0.071(6) 0.057(7) 0.041(5) 0.011(5) 0.012(5) 0.003(5)
C7 0.056(6) 0.054(6) 0.058(6) 0.001(5) 0.019(5) -0.002(5)
C8 0.064(6) 0.059(7) 0.074(7) -0.002(5) 0.032(6) -0.015(5)
C9 0.075(7) 0.058(7) 0.062(6) 0.001(5) 0.029(6) -0.016(5)
C10 0.047(5) 0.049(6) 0.042(5) 0.002(4) 0.022(4) -0.004(4)
C11 0.071(6) 0.063(7) 0.052(6) -0.004(5) 0.028(5) 0.005(5)
C12 0.056(5) 0.050(6) 0.058(6) -0.010(5) 0.020(5) 0.008(4)
C13 0.071(8) 0.100(12) 0.120(12) 0.016(10) 0.010(8) -0.008(8)
C14 0.080(8) 0.116(13) 0.106(11) 0.002(11) 0.016(8) -0.009(8)
C15 0.067(7) 0.103(11) 0.108(10) 0.004(10) 0.014(8) -0.017(7)
C16 0.060(7) 0.105(11) 0.103(10) 0.003(9) 0.028(7) -0.007(7)
C17 0.062(7) 0.106(12) 0.120(12) -0.020(9) 0.017(8) 0.009(7)
C18 0.091(7) 0.085(8) 0.140(12) 0.007(8) 0.020(8) -0.007(6)
C19 0.128(11) 0.111(9) 0.150(13) -0.023(9) 0.014(10) -0.010(8)
C20 0.085(8) 0.110(9) 0.067(5) 0.012(7) 0.024(5) -0.003(6)
C21 0.116(9) 0.130(11) 0.073(5) 0.013(8) 0.023(6) -0.003(8)
C22 0.100(9) 0.111(11) 0.128(11) -0.025(8) 0.019(9) 0.000(7)
C23 0.144(12) 0.154(14) 0.146(13) -0.005(10) 0.037(10) -0.009(10)
C24 0.097(5) 0.081(5) 0.150(6) 0.014(5) 0.044(5) -0.003(4)
C25 0.156(8) 0.128(8) 0.144(8) 0.031(6) 0.039(7) 0.006(7)
C26 0.124(6) 0.132(7) 0.113(6) 0.018(5) 0.048(6) 0.010(5)
C27 0.154(9) 0.167(10) 0.125(6) 0.002(7) 0.030(8) 0.019(8)
C28 0.118(6) 0.120(7) 0.124(6) -0.031(5) 0.027(6) 0.026(5)
C29 0.133(8) 0.124(8) 0.134(8) -0.034(6) 0.049(7) 0.026(6)
C30 0.111(9) 0.098(9) 0.078(7) 0.003(7) 0.050(7) 0.005(7)
C31 0.065(6) 0.049(6) 0.058(6) 0.002(5) 0.027(5) 0.007(5)
C32 0.134(12) 0.112(12) 0.118(11) 0.017(10) 0.023(10) -0.005(9)
C33 0.120(14) 0.114(14) 0.097(10) 0.004(11) 0.034(10) -0.019(10)
Co1 0.0402(7) 0.0513(8) 0.0630(8) 0.0061(6) 0.0102(6) -0.0026(6)
Fe1 0.0469(6) 0.0239(6) 0.0324(6) 0.0020(5) 0.0148(5) -0.0009(5)
Mn1 0.0426(7) 0.0285(7) 0.0384(7) 0.0022(6) 0.0104(6) -0.0053(5)
N1 0.049(4) 0.048(5) 0.053(4) 0.002(4) 0.015(4) -0.013(4)
N2 0.059(5) 0.053(5) 0.054(5) 0.006(4) 0.024(4) -0.010(4)
N3 0.133(8) 0.059(6) 0.079(6) -0.010(5) 0.051(6) 0.040(5)
N4 0.065(4) 0.019(4) 0.036(4) 0.007(3) 0.013(4) 0.006(3)
N5 0.055(4) 0.041(5) 0.033(4) 0.004(3) 0.004(4) 0.002(3)
N6 0.048(4) 0.037(4) 0.037(4) 0.003(3) 0.017(3) -0.008(3)
N7 0.063(5) 0.030(4) 0.045(4) 0.008(3) 0.024(4) -0.010(3)
N8 0.049(4) 0.022(4) 0.042(4) 0.003(3) 0.020(3) 0.000(3)
N9 0.058(4) 0.028(4) 0.040(4) -0.007(3) 0.022(4) 0.000(3)
N10 0.085(6) 0.057(5) 0.063(5) -0.002(4) 0.035(5) 0.003(4)
N11 0.154(12) 0.125(12) 0.116(9) -0.007(9) 0.036(9) -0.010(8)
O1 0.053(3) 0.052(4) 0.048(3) 0.016(3) 0.010(3) 0.004(3)
O2 0.068(4) 0.069(5) 0.127(6) 0.018(4) 0.027(5) -0.001(3)
O3 0.068(4) 0.103(5) 0.060(4) 0.015(4) 0.012(3) -0.007(4)
O4 0.047(3) 0.033(3) 0.078(4) -0.002(3) 0.011(3) -0.007(3)
O5 0.088(5) 0.086(5) 0.119(6) -0.046(5) 0.007(5) 0.003(4)
O6 0.076(4) 0.060(4) 0.153(6) 0.009(4) 0.051(4) -0.010(3)
O7 0.052(3) 0.052(4) 0.051(3) -0.011(3) 0.014(3) 0.002(3)
O8 0.109(6) 0.129(6) 0.097(5) 0.028(4) 0.059(5) -0.003(4)
O9 0.097(5) 0.115(6) 0.111(6) -0.033(4) 0.031(5) 0.032(4)
P1 0.0528(15) 0.0488(16) 0.0487(14) 0.0082(12) 0.0082(12) 0.0000(12)
P2 0.0510(14) 0.0364(14) 0.0701(16) -0.0049(13) 0.0122(13) -0.0104(12)
P3 0.0580(15) 0.0561(16) 0.0581(15) -0.0038(13) 0.0217(13) 0.0035(13)

loop_
_atom_type_symbol
_atom_type_description
_atom_type_scat_dispersion_real
_atom_type_scat_dispersion_imag
_atom_type_scat_source
C C 0.0033 0.0016 'International Tables Vol C Tables 4.2.6.8 and 6.1.1.4'
B B 0.0013 0.0007 'International Tables Vol C Tables 4.2.6.8 and 6.1.1.4'
Mn Mn 0.3368 0.7283 'International Tables Vol C Tables 4.2.6.8 and 6.1.1.4'
Fe Fe 0.3463 0.8444 'International Tables Vol C Tables 4.2.6.8 and 6.1.1.4'
Co Co 0.3494 0.9721 'International Tables Vol C Tables 4.2.6.8 and 6.1.1.4'
N N 0.0061 0.0033 'International Tables Vol C Tables 4.2.6.8 and 6.1.1.4'
P P 0.1023 0.0942 'International Tables Vol C Tables 4.2.6.8 and 6.1.1.4'
O O 0.0106 0.0060 'International Tables Vol C Tables 4.2.6.8 and 6.1.1.4'
H H 0.0000 0.0000 'International Tables Vol C Tables 4.2.6.8 and 6.1.1.4'

loop_
_geom_angle_atom_site_label_1
_geom_angle_atom_site_label_2
_geom_angle_atom_site_label_3
_geom_angle
_geom_angle_site_symmetry_1
_geom_angle_site_symmetry_3
_geom_angle_publ_flag
N5 B1 N7 108.7(6) . . ?
N5 B1 N9 107.3(6) . . ?
N7 B1 N9 105.5(7) . . ?
N5 B1 H1 111.7 . . ?
N7 B1 H1 111.6 . . ?
N9 B1 H1 111.6 . . ?
N1 C1 Fe1 177.6(7) . . ?
N2 C2 Fe1 177.0(7) 3_677 . ?
N3 C3 Fe1 175.9(7) . . ?
N4 C4 C5 110.0(8) . . ?
N4 C4 H4 125.0 . . ?
C5 C4 H4 125.0 . . ?
C6 C5 C4 105.0(8) . . ?
C6 C5 H5 127.5 . . ?
C4 C5 H5 127.5 . . ?
N5 C6 C5 109.7(8) . . ?
N5 C6 H6 125.2 . . ?
C5 C6 H6 125.2 . . ?
N6 C7 C8 109.7(8) . . ?
N6 C7 H7 125.2 . . ?
C8 C7 H7 125.2 . . ?
C9 C8 C7 105.2(8) . . ?
C9 C8 H8 127.4 . . ?
C7 C8 H8 127.4 . . ?
N7 C9 C8 109.6(9) . . ?
N7 C9 H9 125.2 . . ?
C8 C9 H9 125.2 . . ?
N8 C10 C11 111.1(7) . . ?
N8 C10 H10 124.5 . . ?
C11 C10 H10 124.5 . . ?
C10 C11 C12 105.2(7) . . ?
C10 C11 H11 127.4 . . ?
C12 C11 H11 127.4 . . ?
N9 C12 C11 108.0(7) . . ?
N9 C12 H12 126.0 . . ?
C11 C12 H12 126.0 . . ?
C14 C13 C17 110.4(13) . . ?
C14 C13 Co1 72.5(8) . . ?
C17 C13 Co1 68.5(7) . . ?
C14 C13 H13 124.8 . . ?
C17 C13 H13 124.8 . . ?
Co1 C13 H13 124.8 . . ?
C15 C14 C13 104.6(14) . . ?
C15 C14 Co1 70.9(8) . . ?
C13 C14 Co1 69.9(8) . . ?
C15 C14 H14 127.6 . . ?
C13 C14 H14 127.6 . . ?
Co1 C14 H14 127.6 . . ?
C14 C15 C16 118.2(14) . . ?
C14 C15 Co1 73.1(8) . . ?
C16 C15 Co1 71.3(7) . . ?
C14 C15 H15 120.7 . . ?
C16 C15 H15 120.7 . . ?
Co1 C15 H15 120.7 . . ?
C15 C16 C17 102.9(12) . . ?
C15 C16 Co1 71.8(7) . . ?
C17 C16 Co1 68.0(6) . . ?
C15 C16 H16 128.4 . . ?
C17 C16 H16 128.4 . . ?
Co1 C16 H16 128.4 . . ?
C13 C17 C16 103.7(11) . . ?
C13 C17 Co1 71.2(7) . . ?
C16 C17 Co1 70.5(6) . . ?
C13 C17 H17 127.9 . . ?
C16 C17 H17 127.9 . . ?
Co1 C17 H17 127.9 . . ?
O2 C18 C19 126.2(11) . . ?
O2 C18 H18A 105.8 . . ?
C19 C18 H18A 105.8 . . ?
O2 C18 H18B 105.8 . . ?
C19 C18 H18B 105.8 . . ?
H18A C18 H18B 106.2 . . ?
C18 C19 H19A 109.5 . . ?
C18 C19 H19B 109.5 . . ?
H19A C19 H19B 109.5 . . ?
C18 C19 H19C 109.5 . . ?
H19A C19 H19C 109.5 . . ?
H19B C19 H19C 109.5 . . ?
O3 C20 C21 109.5(8) . . ?
O3 C20 H20A 109.8 . . ?
C21 C20 H20A 109.8 . . ?
O3 C20 H20B 109.8 . . ?
C21 C20 H20B 109.8 . . ?
H20A C20 H20B 108.2 . . ?
C20 C21 H21A 109.5 . . ?
C20 C21 H21B 109.5 . . ?
H21A C21 H21B 109.5 . . ?
C20 C21 H21C 109.5 . . ?
H21A C21 H21C 109.5 . . ?
H21B C21 H21C 109.5 . . ?
C23 C22 O5 103.8(10) . . ?
C23 C22 H22A 111.0 . . ?
O5 C22 H22A 111.0 . . ?
C23 C22 H22B 111.0 . . ?
O5 C22 H22B 111.0 . . ?
H22A C22 H22B 109.0 . . ?
C22 C23 H23A 109.5 . . ?
C22 C23 H23B 109.5 . . ?
H23A C23 H23B 109.5 . . ?
C22 C23 H23C 109.5 . . ?
H23A C23 H23C 109.5 . . ?
H23B C23 H23C 109.5 . . ?
O6 C24 C25 115.5(10) . . ?
O6 C24 H24A 108.4 . . ?
C25 C24 H24A 108.4 . . ?
O6 C24 H24B 108.4 . . ?
C25 C24 H24B 108.4 . . ?
H24A C24 H24B 107.5 . . ?
C24 C25 H25A 109.5 . . ?
C24 C25 H25B 109.5 . . ?
H25A C25 H25B 109.5 . . ?
C24 C25 H25C 109.5 . . ?
H25A C25 H25C 109.5 . . ?
H25B C25 H25C 109.5 . . ?
O8 C26 C27 114.5(12) . . ?
O8 C26 H26A 108.6 . . ?
C27 C26 H26A 108.6 . . ?
O8 C26 H26B 108.6 . . ?
C27 C26 H26B 108.6 . . ?
H26A C26 H26B 107.6 . . ?
C26 C27 H27A 109.5 . . ?
C26 C27 H27B 109.5 . . ?
H27A C27 H27B 109.5 . . ?
C26 C27 H27C 109.5 . . ?
H27A C27 H27C 109.5 . . ?
H27B C27 H27C 109.5 . . ?
O9 C28 C29 117.4(11) . . ?
O9 C28 H28A 107.9 . . ?
C29 C28 H28A 107.9 . . ?
O9 C28 H28B 107.9 . . ?
C29 C28 H28B 107.9 . . ?
H28A C28 H28B 107.2 . . ?
C28 C29 H29A 109.5 . . ?
C28 C29 H29B 109.5 . . ?
H29A C29 H29B 109.5 . . ?
C28 C29 H29C 109.5 . . ?
H29A C29 H29C 109.5 . . ?
H29B C29 H29C 109.5 . . ?
C31 C30 H30A 109.5 . . ?
C31 C30 H30B 109.5 . . ?
H30A C30 H30B 109.5 . . ?
C31 C30 H30C 109.5 . . ?
H30A C30 H30C 109.5 . . ?
H30B C30 H30C 109.5 . . ?
N10 C31 C30 176.2(10) . . ?
C33 C32 H32A 109.5 . . ?
C33 C32 H32B 109.5 . . ?
H32A C32 H32B 109.5 . . ?
C33 C32 H32C 109.5 . . ?
H32A C32 H32C 109.5 . . ?
H32B C32 H32C 109.5 . . ?
N11 C33 C32 174.9(17) . . ?
C17 Co1 C16 41.5(4) . . ?
C17 Co1 C13 40.3(4) . . ?
C16 Co1 C13 66.0(5) . . ?
C17 Co1 C15 63.6(5) . . ?
C16 Co1 C15 36.9(4) . . ?
C13 Co1 C15 60.3(5) . . ?
C17 Co1 C14 66.4(5) . . ?
C16 Co1 C14 64.7(5) . . ?
C13 Co1 C14 37.6(4) . . ?
C15 Co1 C14 35.9(4) . . ?
C17 Co1 P2 145.2(5) . . ?
C16 Co1 P2 103.9(4) . . ?
C13 Co1 P2 144.1(5) . . ?
C15 Co1 P2 90.4(4) . . ?
C14 Co1 P2 106.6(4) . . ?
C17 Co1 P3 93.9(4) . . ?
C16 Co1 P3 102.4(4) . . ?
C13 Co1 P3 124.6(5) . . ?
C15 Co1 P3 137.7(4) . . ?
C14 Co1 P3 160.2(4) . . ?
P2 Co1 P3 90.79(10) . . ?
C17 Co1 P1 121.5(5) . . ?
C16 Co1 P1 158.9(4) . . ?
C13 Co1 P1 92.8(4) . . ?
C15 Co1 P1 132.3(5) . . ?
C14 Co1 P1 98.5(4) . . ?
P2 Co1 P1 92.94(10) . . ?
P3 Co1 P1 89.85(10) . . ?
C2 Fe1 C1 85.1(3) . . ?
C2 Fe1 C3 89.7(3) . . ?
C1 Fe1 C3 88.3(3) . . ?
C2 Fe1 N8 93.8(3) . . ?
C1 Fe1 N8 93.5(3) . . ?
C3 Fe1 N8 176.2(3) . . ?
C2 Fe1 N6 178.4(3) . . ?
C1 Fe1 N6 93.4(3) . . ?
C3 Fe1 N6 89.5(3) . . ?
N8 Fe1 N6 87.0(2) . . ?
C2 Fe1 N4 92.0(3) . . ?
C1 Fe1 N4 176.6(3) . . ?
C3 Fe1 N4 89.9(3) . . ?
N8 Fe1 N4 88.5(2) . . ?
N6 Fe1 N4 89.4(3) . . ?
O4 Mn1 O7 88.69(19) . . ?
O4 Mn1 O1 85.8(2) . . ?
O7 Mn1 O1 88.5(2) . . ?
O4 Mn1 N2 171.2(2) . . ?
O7 Mn1 N2 97.7(2) . . ?
O1 Mn1 N2 88.3(2) . . ?
O4 Mn1 N1 90.9(2) . . ?
O7 Mn1 N1 95.9(2) . . ?
O1 Mn1 N1 174.5(2) . . ?
N2 Mn1 N1 94.5(2) . . ?
O4 Mn1 N10 89.7(2) . . ?
O7 Mn1 N10 174.5(2) . . ?
O1 Mn1 N10 86.2(2) . . ?
N2 Mn1 N10 83.4(2) . . ?
N1 Mn1 N10 89.4(2) . . ?
C1 N1 Mn1 172.3(6) . . ?
C2 N2 Mn1 168.9(6) 3_677 . ?
C4 N4 N5 107.1(6) . . ?
C4 N4 Fe1 132.9(5) . . ?
N5 N4 Fe1 120.0(5) . . ?
C6 N5 N4 108.1(7) . . ?
C6 N5 B1 133.5(8) . . ?
N4 N5 B1 118.3(6) . . ?
C7 N6 N7 106.9(6) . . ?
C7 N6 Fe1 133.2(6) . . ?
N7 N6 Fe1 119.8(5) . . ?
C9 N7 N6 108.7(7) . . ?
C9 N7 B1 133.5(8) . . ?
N6 N7 B1 117.7(6) . . ?
C10 N8 N9 106.3(6) . . ?
C10 N8 Fe1 134.5(5) . . ?
N9 N8 Fe1 119.2(4) . . ?
C12 N9 N8 109.4(6) . . ?
C12 N9 B1 131.2(7) . . ?
N8 N9 B1 119.2(6) . . ?
C31 N10 Mn1 149.3(7) . . ?
P1 O1 Mn1 125.7(3) . . ?
C18 O2 P1 120.2(7) . . ?
C20 O3 P1 121.2(5) . . ?
P2 O4 Mn1 128.8(3) . . ?
C22 O5 P2 122.3(6) . . ?
C24 O6 P2 118.1(6) . . ?
P3 O7 Mn1 128.3(3) . . ?
C26 O8 P3 124.9(8) . . ?
C28 O9 P3 123.1(7) . . ?
O1 P1 O2 109.6(3) . . ?
O1 P1 O3 107.9(3) . . ?
O2 P1 O3 100.3(4) . . ?
O1 P1 Co1 119.4(2) . . ?
O2 P1 Co1 110.5(2) . . ?
O3 P1 Co1 107.3(2) . . ?
O4 P2 O5 108.0(3) . . ?
O4 P2 O6 108.7(4) . . ?
O5 P2 O6 103.0(4) . . ?
O4 P2 Co1 121.0(2) . . ?
O5 P2 Co1 108.6(3) . . ?
O6 P2 Co1 106.2(3) . . ?
O7 P3 O8 109.4(4) . . ?
O7 P3 O9 111.0(4) . . ?
O8 P3 O9 99.6(4) . . ?
O7 P3 Co1 119.6(2) . . ?
O8 P3 Co1 110.6(3) . . ?
O9 P3 Co1 104.7(3) . . ?

loop_
_geom_bond_atom_site_label_1
_geom_bond_atom_site_label_2
_geom_bond_distance
_geom_bond_site_symmetry_2
_geom_bond_publ_flag
B1 N5 1.511(11) . ?
B1 N7 1.529(11) . ?
B1 N9 1.550(9) . ?
B1 H1 0.9800 . ?
C1 N1 1.152(8) . ?
C1 Fe1 1.906(8) . ?
C2 N2 1.151(8) 3_677 ?
C2 Fe1 1.895(8) . ?
C3 N3 1.150(8) . ?
C3 Fe1 1.907(8) . ?
C4 N4 1.340(9) . ?
C4 C5 1.376(10) . ?
C4 H4 0.9300 . ?
C5 C6 1.357(11) . ?
C5 H5 0.9300 . ?
C6 N5 1.345(9) . ?
C6 H6 0.9300 . ?
C7 N6 1.317(9) . ?
C7 C8 1.395(10) . ?
C7 H7 0.9300 . ?
C8 C9 1.351(12) . ?
C8 H8 0.9300 . ?
C9 N7 1.325(9) . ?
C9 H9 0.9300 . ?
C10 N8 1.328(8) . ?
C10 C11 1.353(10) . ?
C10 H10 0.9300 . ?
C11 C12 1.373(10) . ?
C11 H11 0.9300 . ?
C12 N9 1.339(8) . ?
C12 H12 0.9300 . ?
C13 C14 1.341(15) . ?
C13 C17 1.413(15) . ?
C13 Co1 2.067(12) . ?
C13 H13 0.9800 . ?
C14 C15 1.288(14) . ?
C14 Co1 2.099(13) . ?
C14 H14 0.9800 . ?
C15 C16 1.310(14) . ?
C15 Co1 2.073(11) . ?
C15 H15 0.9800 . ?
C16 C17 1.452(14) . ?
C16 Co1 2.066(10) . ?
C16 H16 0.9800 . ?
C17 Co1 2.031(10) . ?
C17 H17 0.9800 . ?
C18 O2 1.344(11) . ?
C18 C19 1.399(8) . ?
C18 H18A 0.9700 . ?
C18 H18B 0.9700 . ?
C19 H19A 0.9600 . ?
C19 H19B 0.9600 . ?
C19 H19C 0.9600 . ?
C20 O3 1.406(9) . ?
C20 C21 1.465(8) . ?
C20 H20A 0.9700 . ?
C20 H20B 0.9700 . ?
C21 H21A 0.9600 . ?
C21 H21B 0.9600 . ?
C21 H21C 0.9600 . ?
C22 C23 1.422(9) . ?
C22 O5 1.568(11) . ?
C22 H22A 0.9700 . ?
C22 H22B 0.9700 . ?
C23 H23A 0.9600 . ?
C23 H23B 0.9600 . ?
C23 H23C 0.9600 . ?
C24 O6 1.419(11) . ?
C24 C25 1.428(8) . ?
C24 H24A 0.9700 . ?
C24 H24B 0.9700 . ?
C25 H25A 0.9600 . ?
C25 H25B 0.9600 . ?
C25 H25C 0.9600 . ?
C26 O8 1.352(13) . ?
C26 C27 1.458(9) . ?
C26 H26A 0.9700 . ?
C26 H26B 0.9700 . ?
C27 H27A 0.9600 . ?
C27 H27B 0.9600 . ?
C27 H27C 0.9600 . ?
C28 O9 1.336(12) . ?
C28 C29 1.453(8) . ?
C28 H28A 0.9700 . ?
C28 H28B 0.9700 . ?
C29 H29A 0.9600 . ?
C29 H29B 0.9600 . ?
C29 H29C 0.9600 . ?
C30 C31 1.438(11) . ?
C30 H30A 0.9600 . ?
C30 H30B 0.9600 . ?
C30 H30C 0.9600 . ?
C31 N10 1.111(8) . ?
C32 C33 1.406(16) . ?
C32 H32A 0.9600 . ?
C32 H32B 0.9600 . ?
C32 H32C 0.9600 . ?
C33 N11 1.153(15) . ?
Co1 P2 2.163(3) . ?
Co1 P3 2.164(3) . ?
Co1 P1 2.165(2) . ?
Fe1 N8 1.964(5) . ?
Fe1 N6 1.964(6) . ?
Fe1 N4 1.972(6) . ?
Mn1 O4 2.130(5) . ?
Mn1 O7 2.146(5) . ?
Mn1 O1 2.160(5) . ?
Mn1 N2 2.215(7) . ?
Mn1 N1 2.218(7) . ?
Mn1 N10 2.362(7) . ?
N2 C2 1.151(8) 3_677 ?
N4 N5 1.357(7) . ?
N6 N7 1.375(8) . ?
N8 N9 1.347(7) . ?
O1 P1 1.501(5) . ?
O2 P1 1.593(7) . ?
O3 P1 1.595(6) . ?
O4 P2 1.487(5) . ?
O5 P2 1.610(7) . ?
O6 P2 1.613(6) . ?
O7 P3 1.501(5) . ?
O8 P3 1.568(6) . ?
O9 P3 1.593(7) . ?

loop_
_geom_torsion_atom_site_label_1
_geom_torsion_atom_site_label_2
_geom_torsion_atom_site_label_3
_geom_torsion_atom_site_label_4
_geom_torsion
_geom_torsion_site_symmetry_1
_geom_torsion_site_symmetry_2
_geom_torsion_site_symmetry_3
_geom_torsion_site_symmetry_4
_geom_torsion_publ_flag
N4 C4 C5 C6 0.1(9) . . . . ?
C4 C5 C6 N5 0.7(9) . . . . ?
N6 C7 C8 C9 -0.4(10) . . . . ?
C7 C8 C9 N7 1.2(10) . . . . ?
N8 C10 C11 C12 -0.4(10) . . . . ?
C10 C11 C12 N9 -0.6(10) . . . . ?
C17 C13 C14 C15 4.8(15) . . . . ?
Co1 C13 C14 C15 63.0(9) . . . . ?
C17 C13 C14 Co1 -58.2(9) . . . . ?
C13 C14 C15 C16 -5.2(16) . . . . ?
Co1 C14 C15 C16 57.1(11) . . . . ?
C13 C14 C15 Co1 -62.3(9) . . . . ?
C14 C15 C16 C17 3.3(15) . . . . ?
Co1 C15 C16 C17 61.3(7) . . . . ?
C14 C15 C16 Co1 -58.0(11) . . . . ?
C14 C13 C17 C16 -3.0(13) . . . . ?
Co1 C13 C17 C16 -63.6(7) . . . . ?
C14 C13 C17 Co1 60.6(9) . . . . ?
C15 C16 C17 C13 0.0(12) . . . . ?
Co1 C16 C17 C13 64.1(7) . . . . ?
C15 C16 C17 Co1 -64.0(8) . . . . ?
C13 C17 Co1 C16 -112.6(11) . . . . ?
C16 C17 Co1 C13 112.6(11) . . . . ?
C13 C17 Co1 C15 -74.4(8) . . . . ?
C16 C17 Co1 C15 38.2(7) . . . . ?
C13 C17 Co1 C14 -34.7(7) . . . . ?
C16 C17 Co1 C14 77.9(8) . . . . ?
C13 C17 Co1 P2 -120.0(10) . . . . ?
C16 C17 Co1 P2 -7.3(13) . . . . ?
C13 C17 Co1 P3 143.0(9) . . . . ?
C16 C17 Co1 P3 -104.4(8) . . . . ?
C13 C17 Co1 P1 50.8(9) . . . . ?
C16 C17 Co1 P1 163.4(7) . . . . ?
C15 C16 Co1 C17 112.7(12) . . . . ?
C15 C16 Co1 C13 71.9(9) . . . . ?
C17 C16 Co1 C13 -40.8(7) . . . . ?
C17 C16 Co1 C15 -112.7(12) . . . . ?
C15 C16 Co1 C14 30.5(8) . . . . ?
C17 C16 Co1 C14 -82.3(8) . . . . ?
C15 C16 Co1 P2 -71.6(9) . . . . ?
C17 C16 Co1 P2 175.7(8) . . . . ?
C15 C16 Co1 P3 -165.5(8) . . . . ?
C17 C16 Co1 P3 81.7(8) . . . . ?
C15 C16 Co1 P1 70.3(16) . . . . ?
C17 C16 Co1 P1 -42.4(17) . . . . ?
C14 C13 Co1 C17 -121.1(12) . . . . ?
C14 C13 Co1 C16 -79.1(8) . . . . ?
C17 C13 Co1 C16 42.0(7) . . . . ?
C14 C13 Co1 C15 -38.0(7) . . . . ?
C17 C13 Co1 C15 83.1(8) . . . . ?
C17 C13 Co1 C14 121.1(12) . . . . ?
C14 C13 Co1 P2 1.3(13) . . . . ?
C17 C13 Co1 P2 122.4(10) . . . . ?
C14 C13 Co1 P3 -167.9(8) . . . . ?
C17 C13 Co1 P3 -46.8(10) . . . . ?
C14 C13 Co1 P1 100.3(9) . . . . ?
C17 C13 Co1 P1 -138.6(9) . . . . ?
C14 C15 Co1 C17 85.6(9) . . . . ?
C16 C15 Co1 C17 -43.0(8) . . . . ?
C14 C15 Co1 C16 128.7(13) . . . . ?
C14 C15 Co1 C13 39.8(8) . . . . ?
C16 C15 Co1 C13 -88.9(9) . . . . ?
C16 C15 Co1 C14 -128.7(13) . . . . ?
C14 C15 Co1 P2 -118.4(9) . . . . ?
C16 C15 Co1 P2 112.9(8) . . . . ?
C14 C15 Co1 P3 149.9(8) . . . . ?
C16 C15 Co1 P3 21.3(11) . . . . ?
C14 C15 Co1 P1 -24.0(12) . . . . ?
C16 C15 Co1 P1 -152.7(7) . . . . ?
C15 C14 Co1 C17 -77.0(9) . . . . ?
C13 C14 Co1 C17 37.2(8) . . . . ?
C15 C14 Co1 C16 -31.2(8) . . . . ?
C13 C14 Co1 C16 83.0(8) . . . . ?
C15 C14 Co1 C13 -114.2(12) . . . . ?
C13 C14 Co1 C15 114.2(12) . . . . ?
C15 C14 Co1 P2 66.6(9) . . . . ?
C13 C14 Co1 P2 -179.2(8) . . . . ?
C15 C14 Co1 P3 -83.7(18) . . . . ?
C13 C14 Co1 P3 31(2) . . . . ?
C15 C14 Co1 P1 162.3(9) . . . . ?
C13 C14 Co1 P1 -83.5(9) . . . . ?
N2 C2 Fe1 C1 137(14) 3_677 . . . ?
N2 C2 Fe1 C3 49(14) 3_677 . . . ?
N2 C2 Fe1 N8 -130(14) 3_677 . . . ?
N2 C2 Fe1 N6 112(15) 3_677 . . . ?
N2 C2 Fe1 N4 -41(14) 3_677 . . . ?
N1 C1 Fe1 C2 -1(16) . . . . ?
N1 C1 Fe1 C3 89(16) . . . . ?
N1 C1 Fe1 N8 -95(16) . . . . ?
N1 C1 Fe1 N6 178(100) . . . . ?
N1 C1 Fe1 N4 32(19) . . . . ?
N3 C3 Fe1 C2 -118(12) . . . . ?
N3 C3 Fe1 C1 157(12) . . . . ?
N3 C3 Fe1 N8 38(15) . . . . ?
N3 C3 Fe1 N6 64(12) . . . . ?
N3 C3 Fe1 N4 -26(12) . . . . ?
Fe1 C1 N1 Mn1 -19(20) . . . . ?
O4 Mn1 N1 C1 -176(4) . . . . ?
O7 Mn1 N1 C1 -87(4) . . . . ?
O1 Mn1 N1 C1 131(4) . . . . ?
N2 Mn1 N1 C1 11(4) . . . . ?
N10 Mn1 N1 C1 94(4) . . . . ?
O4 Mn1 N2 C2 9(5) . . . 3_677 ?
O7 Mn1 N2 C2 -128(3) . . . 3_677 ?
O1 Mn1 N2 C2 -39(3) . . . 3_677 ?
N1 Mn1 N2 C2 136(3) . . . 3_677 ?
N10 Mn1 N2 C2 47(3) . . . 3_677 ?
C5 C4 N4 N5 -0.9(8) . . . . ?
C5 C4 N4 Fe1 175.6(5) . . . . ?
C2 Fe1 N4 C4 43.9(7) . . . . ?
C1 Fe1 N4 C4 11(5) . . . . ?
C3 Fe1 N4 C4 -45.8(7) . . . . ?
N8 Fe1 N4 C4 137.7(6) . . . . ?
N6 Fe1 N4 C4 -135.3(6) . . . . ?
C2 Fe1 N4 N5 -139.9(5) . . . . ?
C1 Fe1 N4 N5 -173(4) . . . . ?
C3 Fe1 N4 N5 130.3(5) . . . . ?
N8 Fe1 N4 N5 -46.2(5) . . . . ?
N6 Fe1 N4 N5 40.8(5) . . . . ?
C5 C6 N5 N4 -1.3(8) . . . . ?
C5 C6 N5 B1 179.6(7) . . . . ?
C4 N4 N5 C6 1.3(7) . . . . ?
Fe1 N4 N5 C6 -175.7(4) . . . . ?
C4 N4 N5 B1 -179.4(6) . . . . ?
Fe1 N4 N5 B1 3.6(8) . . . . ?
N7 B1 N5 C6 119.7(9) . . . . ?
N9 B1 N5 C6 -126.6(8) . . . . ?
N7 B1 N5 N4 -59.3(8) . . . . ?
N9 B1 N5 N4 54.4(9) . . . . ?
C8 C7 N6 N7 -0.5(8) . . . . ?
C8 C7 N6 Fe1 176.4(5) . . . . ?
C2 Fe1 N6 C7 -12(10) . . . . ?
C1 Fe1 N6 C7 -37.4(7) . . . . ?
C3 Fe1 N6 C7 50.9(7) . . . . ?
N8 Fe1 N6 C7 -130.7(7) . . . . ?
N4 Fe1 N6 C7 140.8(7) . . . . ?
C2 Fe1 N6 N7 164(10) . . . . ?
C1 Fe1 N6 N7 139.1(5) . . . . ?
C3 Fe1 N6 N7 -132.6(5) . . . . ?
N8 Fe1 N6 N7 45.7(5) . . . . ?
N4 Fe1 N6 N7 -42.7(5) . . . . ?
C8 C9 N7 N6 -1.5(9) . . . . ?
C8 C9 N7 B1 -177.9(8) . . . . ?
C7 N6 N7 C9 1.2(8) . . . . ?
Fe1 N6 N7 C9 -176.2(5) . . . . ?
C7 N6 N7 B1 178.2(6) . . . . ?
Fe1 N6 N7 B1 0.9(8) . . . . ?
N5 B1 N7 C9 -127.3(8) . . . . ?
N9 B1 N7 C9 117.8(9) . . . . ?
N5 B1 N7 N6 56.6(8) . . . . ?
N9 B1 N7 N6 -58.3(8) . . . . ?
C11 C10 N8 N9 1.2(9) . . . . ?
C11 C10 N8 Fe1 -178.5(6) . . . . ?
C2 Fe1 N8 C10 -46.7(7) . . . . ?
C1 Fe1 N8 C10 38.7(7) . . . . ?
C3 Fe1 N8 C10 157(4) . . . . ?
N6 Fe1 N8 C10 131.9(7) . . . . ?
N4 Fe1 N8 C10 -138.6(7) . . . . ?
C2 Fe1 N8 N9 133.7(5) . . . . ?
C1 Fe1 N8 N9 -141.0(5) . . . . ?
C3 Fe1 N8 N9 -23(5) . . . . ?
N6 Fe1 N8 N9 -47.7(5) . . . . ?
N4 Fe1 N8 N9 41.7(5) . . . . ?
C11 C12 N9 N8 1.4(9) . . . . ?
C11 C12 N9 B1 175.4(8) . . . . ?
C10 N8 N9 C12 -1.6(8) . . . . ?
Fe1 N8 N9 C12 178.2(5) . . . . ?
C10 N8 N9 B1 -176.4(7) . . . . ?
Fe1 N8 N9 B1 3.3(9) . . . . ?
N5 B1 N9 C12 127.3(8) . . . . ?
N7 B1 N9 C12 -116.9(8) . . . . ?
N5 B1 N9 N8 -59.2(9) . . . . ?
N7 B1 N9 N8 56.6(9) . . . . ?
C30 C31 N10 Mn1 24(16) . . . . ?
O4 Mn1 N10 C31 114.6(14) . . . . ?
O7 Mn1 N10 C31 42(3) . . . . ?
O1 Mn1 N10 C31 28.8(14) . . . . ?
N2 Mn1 N10 C31 -59.9(14) . . . . ?
N1 Mn1 N10 C31 -154.5(14) . . . . ?
O4 Mn1 O1 P1 65.5(4) . . . . ?
O7 Mn1 O1 P1 -23.3(4) . . . . ?
N2 Mn1 O1 P1 -121.0(4) . . . . ?
N1 Mn1 O1 P1 119(2) . . . . ?
N10 Mn1 O1 P1 155.5(4) . . . . ?
C19 C18 O2 P1 -162.6(11) . . . . ?
C21 C20 O3 P1 -176.2(7) . . . . ?
O7 Mn1 O4 P2 52.8(4) . . . . ?
O1 Mn1 O4 P2 -35.8(4) . . . . ?
N2 Mn1 O4 P2 -84.0(15) . . . . ?
N1 Mn1 O4 P2 148.6(4) . . . . ?
N10 Mn1 O4 P2 -122.0(4) . . . . ?
C23 C22 O5 P2 -120.7(10) . . . . ?
C25 C24 O6 P2 147.4(9) . . . . ?
O4 Mn1 O7 P3 -29.0(4) . . . . ?
O1 Mn1 O7 P3 56.8(4) . . . . ?
N2 Mn1 O7 P3 144.9(4) . . . . ?
N1 Mn1 O7 P3 -119.8(4) . . . . ?
N10 Mn1 O7 P3 43(2) . . . . ?
C27 C26 O8 P3 110.5(11) . . . . ?
C29 C28 O9 P3 -167.3(8) . . . . ?
Mn1 O1 P1 O2 94.5(4) . . . . ?
Mn1 O1 P1 O3 -157.2(4) . . . . ?
Mn1 O1 P1 Co1 -34.4(5) . . . . ?
C18 O2 P1 O1 3.0(9) . . . . ?
C18 O2 P1 O3 -110.4(9) . . . . ?
C18 O2 P1 Co1 136.5(8) . . . . ?
C20 O3 P1 O1 -43.9(8) . . . . ?
C20 O3 P1 O2 70.7(8) . . . . ?
C20 O3 P1 Co1 -173.8(7) . . . . ?
C17 Co1 P1 O1 159.4(5) . . . . ?
C16 Co1 P1 O1 -169.0(12) . . . . ?
C13 Co1 P1 O1 -170.4(6) . . . . ?
C15 Co1 P1 O1 -119.1(5) . . . . ?
C14 Co1 P1 O1 -133.1(5) . . . . ?
P2 Co1 P1 O1 -25.8(3) . . . . ?
P3 Co1 P1 O1 65.0(3) . . . . ?
C17 Co1 P1 O2 31.0(6) . . . . ?
C16 Co1 P1 O2 62.6(12) . . . . ?
C13 Co1 P1 O2 61.1(6) . . . . ?
C15 Co1 P1 O2 112.5(6) . . . . ?
C14 Co1 P1 O2 98.5(5) . . . . ?
P2 Co1 P1 O2 -154.3(3) . . . . ?
P3 Co1 P1 O2 -63.5(3) . . . . ?
C17 Co1 P1 O3 -77.5(5) . . . . ?
C16 Co1 P1 O3 -45.9(12) . . . . ?
C13 Co1 P1 O3 -47.4(5) . . . . ?
C15 Co1 P1 O3 4.0(6) . . . . ?
C14 Co1 P1 O3 -10.0(5) . . . . ?
P2 Co1 P1 O3 97.2(3) . . . . ?
P3 Co1 P1 O3 -172.0(3) . . . . ?
Mn1 O4 P2 O5 108.6(4) . . . . ?
Mn1 O4 P2 O6 -140.4(4) . . . . ?
Mn1 O4 P2 Co1 -17.2(5) . . . . ?
C22 O5 P2 O4 9.4(8) . . . . ?
C22 O5 P2 O6 -105.4(8) . . . . ?
C22 O5 P2 Co1 142.2(7) . . . . ?
C24 O6 P2 O4 -41.1(9) . . . . ?
C24 O6 P2 O5 73.2(8) . . . . ?
C24 O6 P2 Co1 -172.7(7) . . . . ?
C17 Co1 P2 O4 -135.8(7) . . . . ?
C16 Co1 P2 O4 -140.8(5) . . . . ?
C13 Co1 P2 O4 151.0(7) . . . . ?
C15 Co1 P2 O4 -175.5(5) . . . . ?
C14 Co1 P2 O4 151.9(5) . . . . ?
P3 Co1 P2 O4 -37.8(3) . . . . ?
P1 Co1 P2 O4 52.1(3) . . . . ?
C17 Co1 P2 O5 98.7(7) . . . . ?
C16 Co1 P2 O5 93.7(5) . . . . ?
C13 Co1 P2 O5 25.5(7) . . . . ?
C15 Co1 P2 O5 58.9(5) . . . . ?
C14 Co1 P2 O5 26.3(5) . . . . ?
P3 Co1 P2 O5 -163.3(3) . . . . ?
P1 Co1 P2 O5 -73.5(3) . . . . ?
C17 Co1 P2 O6 -11.5(8) . . . . ?
C16 Co1 P2 O6 -16.5(5) . . . . ?
C13 Co1 P2 O6 -84.7(7) . . . . ?
C15 Co1 P2 O6 -51.2(5) . . . . ?
C14 Co1 P2 O6 -83.8(5) . . . . ?
P3 Co1 P2 O6 86.5(3) . . . . ?
P1 Co1 P2 O6 176.4(3) . . . . ?
Mn1 O7 P3 O8 105.0(5) . . . . ?
Mn1 O7 P3 O9 -146.1(4) . . . . ?
Mn1 O7 P3 Co1 -24.0(5) . . . . ?
C26 O8 P3 O7 -14.7(10) . . . . ?
C26 O8 P3 O9 -131.1(10) . . . . ?
C26 O8 P3 Co1 119.0(9) . . . . ?
C28 O9 P3 O7 -43.9(10) . . . . ?
C28 O9 P3 O8 71.3(10) . . . . ?
C28 O9 P3 Co1 -174.3(9) . . . . ?
C17 Co1 P3 O7 -156.4(5) . . . . ?
C16 Co1 P3 O7 162.5(5) . . . . ?
C13 Co1 P3 O7 -128.2(5) . . . . ?
C15 Co1 P3 O7 149.6(6) . . . . ?
C14 Co1 P3 O7 -150.3(13) . . . . ?
P2 Co1 P3 O7 58.1(3) . . . . ?
P1 Co1 P3 O7 -34.9(3) . . . . ?
C17 Co1 P3 O8 75.2(6) . . . . ?
C16 Co1 P3 O8 34.1(5) . . . . ?
C13 Co1 P3 O8 103.4(5) . . . . ?
C15 Co1 P3 O8 21.2(6) . . . . ?
C14 Co1 P3 O8 81.3(14) . . . . ?
P2 Co1 P3 O8 -70.3(3) . . . . ?
P1 Co1 P3 O8 -163.3(3) . . . . ?
C17 Co1 P3 O9 -31.2(5) . . . . ?
C16 Co1 P3 O9 -72.3(5) . . . . ?
C13 Co1 P3 O9 -3.0(5) . . . . ?
C15 Co1 P3 O9 -85.2(6) . . . . ?
C14 Co1 P3 O9 -25.1(14) . . . . ?
P2 Co1 P3 O9 -176.8(3) . . . . ?
P1 Co1 P3 O9 90.3(3) . . . . ?
